data_1502025
loop_
_publ_author_name
'Rajeshwaran, Ganesan Gobi'
'Mohanakrishnan, Arasambattu K.'

_publ_section_title
;
 Synthetic studies on indolocarbazoles: total synthesis of staurosporine
 aglycon.
;
_journal_issue 6
_journal_name_full 'Organic letters'
_journal_page_first 1418
_journal_page_last 1421
_journal_paper_doi 10.1021/ol200094b
_journal_volume 13
_journal_year 2011
_chemical_formula_moiety 'C27 H19 F N2 O6 S'
_chemical_formula_sum 'C27 H19 F N2 O6 S'
_chemical_formula_weight 518.50
_chemical_name_systematic
;
 ?
;
_space_group_IT_number 2
_symmetry_cell_setting triclinic
_symmetry_space_group_name_Hall '-P 1'
_symmetry_space_group_name_H-M 'P -1'
_atom_sites_solution_hydrogens geom
_atom_sites_solution_primary direct
_atom_sites_solution_secondary difmap
_audit_creation_method SHELXL-97
_cell_angle_alpha 90.216(6)
_cell_angle_beta 96.142(5)
_cell_angle_gamma 106.895(4)
_cell_formula_units_Z 2
_cell_length_a 8.2699(9)
_cell_length_b 11.0080(11)
_cell_length_c 13.4496(13)
_cell_measurement_reflns_used 1215
_cell_measurement_temperature 293(2)
_cell_measurement_theta_max 28.51
_cell_measurement_theta_min 1.52
_cell_volume 1164.0(2)
_computing_cell_refinement APEX2
_computing_data_collection 'APEX2 (Bruker, 2008)'
_computing_data_reduction 'SAINT (Bruker, 2008)'
_computing_molecular_graphics 'ORTEP3 (Farrugia, 1997)'
_computing_publication_material 'SHELXL97 and PLATON (Spek, 2003)'
_computing_structure_refinement 'SHELXL-97 (Sheldrick, 2008)'
_computing_structure_solution 'SHELXS97 (Sheldrick, 2008)'
_diffrn_ambient_temperature 293(2)
_diffrn_measured_fraction_theta_full 0.999
_diffrn_measured_fraction_theta_max 0.980
_diffrn_measurement_device_type 'Bruker SMART APEXII area-detector diffractometer'
_diffrn_measurement_method '\w and \f scans'
_diffrn_radiation_monochromator graphite
_diffrn_radiation_source 'fine-focus sealed tube'
_diffrn_radiation_type MoK\a
_diffrn_radiation_wavelength 0.71073
_diffrn_reflns_av_R_equivalents 0.0379
_diffrn_reflns_av_sigmaI/netI 0.0459
_diffrn_reflns_limit_h_max 11
_diffrn_reflns_limit_h_min -11
_diffrn_reflns_limit_k_max 14
_diffrn_reflns_limit_k_min -14
_diffrn_reflns_limit_l_max 18
_diffrn_reflns_limit_l_min -17
_diffrn_reflns_number 21048
_diffrn_reflns_theta_full 25.00
_diffrn_reflns_theta_max 28.51
_diffrn_reflns_theta_min 1.52
_diffrn_standards_number 0
_exptl_absorpt_coefficient_mu 0.196
_exptl_absorpt_correction_T_max 0.962
_exptl_absorpt_correction_T_min 0.952
_exptl_absorpt_correction_type multi-scan
_exptl_absorpt_process_details 'SADABS (Bruker, 2008)'
_exptl_crystal_colour colourless
_exptl_crystal_density_diffrn 1.479
_exptl_crystal_density_method 'not measured'
_exptl_crystal_description Block
_exptl_crystal_F_000 536
_exptl_crystal_size_max 0.25
_exptl_crystal_size_mid 0.23
_exptl_crystal_size_min 0.2
_refine_diff_density_max 0.187
_refine_diff_density_min -0.330
_refine_diff_density_rms 0.039
_refine_ls_extinction_method none
_refine_ls_goodness_of_fit_ref 1.020
_refine_ls_hydrogen_treatment constr
_refine_ls_matrix_type full
_refine_ls_number_parameters 336
_refine_ls_number_reflns 5780
_refine_ls_number_restraints 0
_refine_ls_restrained_S_all 1.020
_refine_ls_R_factor_all 0.0933
_refine_ls_R_factor_gt 0.0459
_refine_ls_shift/su_max 0.000
_refine_ls_shift/su_mean 0.000
_refine_ls_structure_factor_coef Fsqd
_refine_ls_weighting_details 'calc w=1/[\s^2^(Fo^2^)+(0.0518P)^2^+0.2055P] where P=(Fo^2^+2Fc^2^)/3'
_refine_ls_weighting_scheme calc
_refine_ls_wR_factor_gt 0.1072
_refine_ls_wR_factor_ref 0.1267
_reflns_number_gt 3400
_reflns_number_total 5780
_reflns_threshold_expression >2sigma(I)
_cod_data_source_file ol200094b_si_001.cif
_cod_data_source_block compound-18e
_cod_depositor_comments
;
The following automatic conversions were performed:

'_symmetry_cell_setting' value 'Triclinic' changed to 'triclinic'
according to /home/saulius/struct/CIF-dictionaries/cif_core.dic
dictionary named 'cif_core.dic' version 2.4.1 from
2010-06-29.

'_exptl_absorpt_correction_type' value 'Multi-scan'
changed to 'multi-scan' according to
/home/saulius/struct/CIF-dictionaries/cif_core.dic dictionary named
'cif_core.dic' version 2.4.1 from 2010-06-29.

Automatic conversion script
Id: cif_fix_values 1715 2011-07-08 13:25:40Z adriana 
;
_cod_original_sg_symbol_H-M P-1
_cod_database_code 1502025

loop_
_symmetry_equiv_pos_as_xyz
'x, y, z'
'-x, -y, -z'

loop_
_atom_site_label
_atom_site_type_symbol
_atom_site_fract_x
_atom_site_fract_y
_atom_site_fract_z
_atom_site_U_iso_or_equiv
_atom_site_adp_type
_atom_site_occupancy
_atom_site_symmetry_multiplicity
_atom_site_calc_flag
_atom_site_refinement_flags
C1 C 0.2678(2) 0.8670(2) 1.01904(14) 0.0479(5) Uani 1 1 d .
C2 C 0.2401(3) 0.7834(2) 1.09666(16) 0.0606(6) Uani 1 1 d .
H2 H 0.2609 0.7050 1.0929 0.073 Uiso 1 1 calc R
C3 C 0.1805(3) 0.8217(3) 1.17936(17) 0.0710(7) Uani 1 1 d .
H3 H 0.1590 0.7670 1.2321 0.085 Uiso 1 1 calc R
C4 C 0.1521(3) 0.9373(3) 1.18647(16) 0.0700(7) Uani 1 1 d .
H4 H 0.1099 0.9591 1.2432 0.084 Uiso 1 1 calc R
C5 C 0.1848(3) 1.0223(2) 1.11091(16) 0.0605(6) Uani 1 1 d .
H5 H 0.1690 1.1022 1.1171 0.073 Uiso 1 1 calc R
C6 C 0.2423(2) 0.9859(2) 1.02472(14) 0.0472(5) Uani 1 1 d .
C7 C 0.2810(2) 1.04755(19) 0.93088(14) 0.0429(4) Uani 1 1 d .
C8 C 0.3264(2) 0.96223(18) 0.87056(14) 0.0411(4) Uani 1 1 d .
C9 C 0.3660(2) 0.99012(18) 0.77465(14) 0.0426(4) Uani 1 1 d .
H9 H 0.4007 0.9339 0.7363 0.051 Uiso 1 1 calc R
C10 C 0.3527(2) 1.10387(18) 0.73713(14) 0.0420(4) Uani 1 1 d .
C11 C 0.3084(2) 1.19100(18) 0.79757(15) 0.0439(5) Uani 1 1 d .
C12 C 0.2765(2) 1.16586(19) 0.89599(14) 0.0453(5) Uani 1 1 d .
C13 C 0.2335(3) 1.2598(2) 0.96177(17) 0.0620(6) Uani 1 1 d .
H13A H 0.2421 1.3370 0.9270 0.093 Uiso 1 1 calc R
H13B H 0.3113 1.2774 1.0220 0.093 Uiso 1 1 calc R
H13C H 0.1195 1.2250 0.9785 0.093 Uiso 1 1 calc R
C14 C 0.2906(3) 1.3110(2) 0.75348(16) 0.0516(5) Uani 1 1 d .
C15 C 0.1330(4) 1.3952(3) 0.6309(2) 0.0970(10) Uani 1 1 d .
H15A H 0.1187 1.4555 0.6784 0.146 Uiso 1 1 calc R
H15B H 0.0328 1.3678 0.5836 0.146 Uiso 1 1 calc R
H15C H 0.2295 1.4342 0.5962 0.146 Uiso 1 1 calc R
C16 C 0.3947(2) 1.13759(19) 0.63407(14) 0.0439(5) Uani 1 1 d .
C17 C 0.5280(3) 1.2448(2) 0.62044(17) 0.0553(5) Uani 1 1 d .
H17 H 0.5892 1.2953 0.6754 0.066 Uiso 1 1 calc R
C18 C 0.5687(3) 1.2757(2) 0.5270(2) 0.0659(6) Uani 1 1 d .
C19 C 0.4858(3) 1.2062(3) 0.44291(19) 0.0702(7) Uani 1 1 d .
H19 H 0.5162 1.2311 0.3798 0.084 Uiso 1 1 calc R
C20 C 0.3560(3) 1.0981(3) 0.45433(17) 0.0646(6) Uani 1 1 d .
H20 H 0.2989 1.0467 0.3989 0.077 Uiso 1 1 calc R
C21 C 0.3112(2) 1.0664(2) 0.54865(15) 0.0480(5) Uani 1 1 d .
C22 C 0.0865(3) 0.66312(18) 0.81639(15) 0.0490(5) Uani 1 1 d .
C23 C 0.0448(3) 0.6964(2) 0.72070(17) 0.0647(6) Uani 1 1 d .
H23 H 0.1296 0.7398 0.6827 0.078 Uiso 1 1 calc R
C24 C -0.1237(3) 0.6650(3) 0.6816(2) 0.0817(8) Uani 1 1 d .
H24 H -0.1529 0.6883 0.6173 0.098 Uiso 1 1 calc R
C25 C -0.2482(3) 0.5997(2) 0.7371(2) 0.0746(7) Uani 1 1 d .
H25 H -0.3616 0.5785 0.7102 0.090 Uiso 1 1 calc R
C26 C -0.2069(3) 0.5654(2) 0.8314(2) 0.0679(7) Uani 1 1 d .
H26 H -0.2921 0.5202 0.8684 0.082 Uiso 1 1 calc R
C27 C -0.0391(3) 0.5976(2) 0.87212(17) 0.0599(6) Uani 1 1 d .
H27 H -0.0110 0.5751 0.9368 0.072 Uiso 1 1 calc R
N1 N 0.32510(19) 0.85133(15) 0.92459(11) 0.0457(4) Uani 1 1 d .
N2 N 0.1629(2) 0.95580(18) 0.55475(14) 0.0568(5) Uani 1 1 d .
O1 O 0.3794(2) 1.41500(16) 0.77780(15) 0.0858(6) Uani 1 1 d .
O2 O 0.16001(19) 1.28714(13) 0.68265(11) 0.0610(4) Uani 1 1 d .
O3 O 0.05957(19) 0.96330(16) 0.61027(12) 0.0664(4) Uani 1 1 d .
O4 O 0.1489(2) 0.86191(18) 0.50206(15) 0.0894(6) Uani 1 1 d .
O5 O 0.40657(19) 0.73408(14) 0.79160(11) 0.0614(4) Uani 1 1 d .
O6 O 0.3214(2) 0.62793(15) 0.94629(12) 0.0691(5) Uani 1 1 d .
S1 S 0.29945(7) 0.71058(5) 0.86920(4) 0.05154(17) Uani 1 1 d .
F1 F 0.6987(2) 1.38107(16) 0.51704(13) 0.1018(5) Uani 1 1 d .

loop_
_atom_site_aniso_label
_atom_site_aniso_U_11
_atom_site_aniso_U_22
_atom_site_aniso_U_33
_atom_site_aniso_U_23
_atom_site_aniso_U_13
_atom_site_aniso_U_12
C1 0.0350(10) 0.0627(14) 0.0403(11) 0.0029(10) -0.0018(8) 0.0078(9)
C2 0.0531(12) 0.0780(17) 0.0459(13) 0.0138(12) 0.0014(10) 0.0129(12)
C3 0.0572(14) 0.104(2) 0.0456(14) 0.0196(13) 0.0034(11) 0.0142(14)
C4 0.0507(13) 0.114(2) 0.0387(12) 0.0000(14) 0.0030(10) 0.0137(14)
C5 0.0485(12) 0.0827(17) 0.0449(12) -0.0074(12) 0.0008(10) 0.0126(12)
C6 0.0324(9) 0.0668(14) 0.0374(11) -0.0026(10) -0.0009(8) 0.0084(9)
C7 0.0315(9) 0.0542(12) 0.0398(10) -0.0020(9) 0.0013(8) 0.0086(8)
C8 0.0319(9) 0.0464(12) 0.0419(11) 0.0015(9) 0.0009(8) 0.0078(8)
C9 0.0416(10) 0.0455(12) 0.0420(11) 0.0006(9) 0.0071(8) 0.0137(9)
C10 0.0349(9) 0.0439(11) 0.0441(11) 0.0000(9) 0.0035(8) 0.0072(8)
C11 0.0371(10) 0.0406(11) 0.0508(12) -0.0019(9) 0.0052(8) 0.0065(8)
C12 0.0342(9) 0.0512(12) 0.0474(12) -0.0067(9) 0.0022(8) 0.0086(9)
C13 0.0630(13) 0.0649(15) 0.0614(14) -0.0137(12) 0.0093(11) 0.0233(12)
C14 0.0497(12) 0.0436(13) 0.0600(14) -0.0020(10) 0.0133(10) 0.0088(10)
C15 0.137(3) 0.0621(18) 0.095(2) 0.0224(15) -0.0076(19) 0.0405(18)
C16 0.0445(10) 0.0467(12) 0.0444(11) 0.0058(9) 0.0076(9) 0.0187(9)
C17 0.0525(12) 0.0528(13) 0.0601(14) 0.0091(11) 0.0128(10) 0.0121(10)
C18 0.0619(14) 0.0687(16) 0.0711(17) 0.0246(13) 0.0238(13) 0.0194(13)
C19 0.0723(16) 0.097(2) 0.0563(15) 0.0280(15) 0.0277(13) 0.0409(16)
C20 0.0694(15) 0.0894(19) 0.0460(13) 0.0014(12) 0.0061(11) 0.0408(15)
C21 0.0459(11) 0.0535(13) 0.0486(12) 0.0029(10) 0.0035(9) 0.0216(10)
C22 0.0584(12) 0.0387(11) 0.0495(12) 0.0005(9) 0.0057(10) 0.0139(10)
C23 0.0663(15) 0.0602(15) 0.0573(14) 0.0113(12) 0.0019(11) 0.0042(12)
C24 0.0785(18) 0.0742(18) 0.0750(18) 0.0166(14) -0.0167(14) 0.0037(15)
C25 0.0614(15) 0.0555(15) 0.095(2) -0.0008(14) -0.0086(14) 0.0049(12)
C26 0.0617(15) 0.0536(15) 0.0802(18) -0.0044(13) 0.0137(13) 0.0020(12)
C27 0.0688(15) 0.0529(14) 0.0534(13) 0.0035(11) 0.0089(11) 0.0097(11)
N1 0.0434(9) 0.0513(10) 0.0405(9) 0.0058(8) 0.0029(7) 0.0114(8)
N2 0.0564(11) 0.0575(12) 0.0556(11) -0.0020(10) -0.0087(9) 0.0204(10)
O1 0.0888(13) 0.0427(10) 0.1105(15) -0.0033(10) -0.0027(11) 0.0003(9)
O2 0.0696(10) 0.0448(9) 0.0663(10) 0.0098(7) -0.0016(8) 0.0166(8)
O3 0.0506(9) 0.0759(11) 0.0690(11) 0.0058(9) 0.0052(8) 0.0134(8)
O4 0.0967(14) 0.0704(12) 0.0967(14) -0.0297(11) -0.0066(11) 0.0239(11)
O5 0.0642(9) 0.0609(10) 0.0694(10) 0.0099(8) 0.0237(8) 0.0285(8)
O6 0.0796(11) 0.0646(10) 0.0699(10) 0.0233(8) 0.0049(8) 0.0329(9)
S1 0.0549(3) 0.0505(3) 0.0536(3) 0.0105(2) 0.0079(2) 0.0215(3)
F1 0.0979(11) 0.0901(11) 0.1104(13) 0.0420(10) 0.0459(10) 0.0040(9)

loop_
_atom_type_symbol
_atom_type_description
_atom_type_scat_dispersion_real
_atom_type_scat_dispersion_imag
_atom_type_scat_source
C C 0.0033 0.0016 'International Tables Vol C Tables 4.2.6.8 and 6.1.1.4'
H H 0.0000 0.0000 'International Tables Vol C Tables 4.2.6.8 and 6.1.1.4'
N N 0.0061 0.0033 'International Tables Vol C Tables 4.2.6.8 and 6.1.1.4'
O O 0.0106 0.0060 'International Tables Vol C Tables 4.2.6.8 and 6.1.1.4'
S S 0.1246 0.1234 'International Tables Vol C Tables 4.2.6.8 and 6.1.1.4'
F F 0.0171 0.0103 'International Tables Vol C Tables 4.2.6.8 and 6.1.1.4'

loop_
_geom_angle_atom_site_label_1
_geom_angle_atom_site_label_2
_geom_angle_atom_site_label_3
_geom_angle
C6 C1 C2 122.2(2)
C6 C1 N1 108.81(17)
C2 C1 N1 129.0(2)
C3 C2 C1 117.0(2)
C3 C2 H2 121.5
C1 C2 H2 121.5
C4 C3 C2 122.1(2)
C4 C3 H3 119.0
C2 C3 H3 119.0
C3 C4 C5 121.1(2)
C3 C4 H4 119.5
C5 C4 H4 119.5
C4 C5 C6 118.5(2)
C4 C5 H5 120.7
C6 C5 H5 120.7
C1 C6 C5 119.1(2)
C1 C6 C7 107.82(17)
C5 C6 C7 133.1(2)
C8 C7 C12 120.61(17)
C8 C7 C6 107.06(18)
C12 C7 C6 132.32(18)
C9 C8 C7 121.81(18)
C9 C8 N1 128.99(17)
C7 C8 N1 109.20(16)
C8 C9 C10 118.18(17)
C8 C9 H9 120.9
C10 C9 H9 120.9
C9 C10 C11 120.40(18)
C9 C10 C16 119.82(17)
C11 C10 C16 119.70(17)
C12 C11 C10 121.52(18)
C12 C11 C14 119.69(18)
C10 C11 C14 118.77(18)
C11 C12 C7 117.30(18)
C11 C12 C13 121.83(19)
C7 C12 C13 120.84(18)
C12 C13 H13A 109.5
C12 C13 H13B 109.5
H13A C13 H13B 109.5
C12 C13 H13C 109.5
H13A C13 H13C 109.5
H13B C13 H13C 109.5
O1 C14 O2 123.7(2)
O1 C14 C11 125.6(2)
O2 C14 C11 110.76(18)
O2 C15 H15A 109.5
O2 C15 H15B 109.5
H15A C15 H15B 109.5
O2 C15 H15C 109.5
H15A C15 H15C 109.5
H15B C15 H15C 109.5
C21 C16 C17 116.55(19)
C21 C16 C10 124.06(18)
C17 C16 C10 119.37(18)
C18 C17 C16 119.9(2)
C18 C17 H17 120.0
C16 C17 H17 120.0
C17 C18 F1 118.0(2)
C17 C18 C19 123.5(2)
F1 C18 C19 118.5(2)
C18 C19 C20 117.8(2)
C18 C19 H19 121.1
C20 C19 H19 121.1
C19 C20 C21 119.4(2)
C19 C20 H20 120.3
C21 C20 H20 120.3
C20 C21 C16 122.8(2)
C20 C21 N2 116.6(2)
C16 C21 N2 120.57(18)
C27 C22 C23 120.2(2)
C27 C22 S1 120.06(17)
C23 C22 S1 119.70(17)
C22 C23 C24 119.5(2)
C22 C23 H23 120.3
C24 C23 H23 120.3
C25 C24 C23 120.2(2)
C25 C24 H24 119.9
C23 C24 H24 119.9
C26 C25 C24 120.4(2)
C26 C25 H25 119.8
C24 C25 H25 119.8
C25 C26 C27 120.1(2)
C25 C26 H26 119.9
C27 C26 H26 119.9
C22 C27 C26 119.6(2)
C22 C27 H27 120.2
C26 C27 H27 120.2
C8 N1 C1 107.02(16)
C8 N1 S1 123.04(13)
C1 N1 S1 123.63(14)
O3 N2 O4 123.7(2)
O3 N2 C21 118.37(18)
O4 N2 C21 117.9(2)
C14 O2 C15 116.37(19)
O6 S1 O5 120.57(10)
O6 S1 N1 106.45(9)
O5 S1 N1 105.89(9)
O6 S1 C22 109.07(10)
O5 S1 C22 109.22(10)
N1 S1 C22 104.40(9)

loop_
_geom_bond_atom_site_label_1
_geom_bond_atom_site_label_2
_geom_bond_distance
C1 C6 1.388(3)
C1 C2 1.388(3)
C1 N1 1.429(2)
C2 C3 1.376(3)
C2 H2 0.9300
C3 C4 1.365(4)
C3 H3 0.9300
C4 C5 1.379(3)
C4 H4 0.9300
C5 C6 1.398(3)
C5 H5 0.9300
C6 C7 1.457(3)
C7 C8 1.395(3)
C7 C12 1.395(3)
C8 C9 1.379(3)
C8 N1 1.421(2)
C9 C10 1.381(3)
C9 H9 0.9300
C10 C11 1.406(3)
C10 C16 1.487(3)
C11 C12 1.390(3)
C11 C14 1.490(3)
C12 C13 1.501(3)
C13 H13A 0.9600
C13 H13B 0.9600
C13 H13C 0.9600
C14 O1 1.189(2)
C14 O2 1.325(3)
C15 O2 1.441(3)
C15 H15A 0.9600
C15 H15B 0.9600
C15 H15C 0.9600
C16 C21 1.385(3)
C16 C17 1.390(3)
C17 C18 1.355(3)
C17 H17 0.9300
C18 F1 1.352(3)
C18 C19 1.363(3)
C19 C20 1.373(3)
C19 H19 0.9300
C20 C21 1.377(3)
C20 H20 0.9300
C21 N2 1.466(3)
C22 C27 1.377(3)
C22 C23 1.375(3)
C22 S1 1.753(2)
C23 C24 1.379(3)
C23 H23 0.9300
C24 C25 1.368(4)
C24 H24 0.9300
C25 C26 1.361(3)
C25 H25 0.9300
C26 C27 1.379(3)
C26 H26 0.9300
C27 H27 0.9300
N1 S1 1.6635(17)
N2 O3 1.213(2)
N2 O4 1.221(2)
O5 S1 1.4170(15)
O6 S1 1.4137(15)

loop_
_geom_torsion_atom_site_label_1
_geom_torsion_atom_site_label_2
_geom_torsion_atom_site_label_3
_geom_torsion_atom_site_label_4
_geom_torsion
C6 C1 C2 C3 2.0(3)
N1 C1 C2 C3 -178.55(19)
C1 C2 C3 C4 -1.1(3)
C2 C3 C4 C5 -1.1(4)
C3 C4 C5 C6 2.3(3)
C2 C1 C6 C5 -0.8(3)
N1 C1 C6 C5 179.66(16)
C2 C1 C6 C7 -179.37(17)
N1 C1 C6 C7 1.1(2)
C4 C5 C6 C1 -1.4(3)
C4 C5 C6 C7 176.8(2)
C1 C6 C7 C8 0.9(2)
C5 C6 C7 C8 -177.4(2)
C1 C6 C7 C12 179.68(19)
C5 C6 C7 C12 1.3(4)
C12 C7 C8 C9 -0.9(3)
C6 C7 C8 C9 178.01(16)
C12 C7 C8 N1 178.51(16)
C6 C7 C8 N1 -2.6(2)
C7 C8 C9 C10 -2.7(3)
N1 C8 C9 C10 177.98(17)
C8 C9 C10 C11 3.2(3)
C8 C9 C10 C16 179.85(16)
C9 C10 C11 C12 -0.1(3)
C16 C10 C11 C12 -176.76(16)
C9 C10 C11 C14 -178.33(17)
C16 C10 C11 C14 5.0(3)
C10 C11 C12 C7 -3.5(3)
C14 C11 C12 C7 174.75(17)
C10 C11 C12 C13 178.41(18)
C14 C11 C12 C13 -3.4(3)
C8 C7 C12 C11 3.9(3)
C6 C7 C12 C11 -174.66(18)
C8 C7 C12 C13 -177.91(17)
C6 C7 C12 C13 3.5(3)
C12 C11 C14 O1 67.6(3)
C10 C11 C14 O1 -114.2(3)
C12 C11 C14 O2 -112.0(2)
C10 C11 C14 O2 66.3(2)
C9 C10 C16 C21 60.4(3)
C11 C10 C16 C21 -122.9(2)
C9 C10 C16 C17 -117.9(2)
C11 C10 C16 C17 58.8(2)
C21 C16 C17 C18 0.8(3)
C10 C16 C17 C18 179.25(19)
C16 C17 C18 F1 179.74(19)
C16 C17 C18 C19 -0.4(4)
C17 C18 C19 C20 -1.0(4)
F1 C18 C19 C20 178.8(2)
C18 C19 C20 C21 2.0(3)
C19 C20 C21 C16 -1.7(3)
C19 C20 C21 N2 175.16(19)
C17 C16 C21 C20 0.2(3)
C10 C16 C21 C20 -178.12(18)
C17 C16 C21 N2 -176.50(17)
C10 C16 C21 N2 5.2(3)
C27 C22 C23 C24 0.8(4)
S1 C22 C23 C24 -176.4(2)
C22 C23 C24 C25 -0.9(4)
C23 C24 C25 C26 0.2(4)
C24 C25 C26 C27 0.7(4)
C23 C22 C27 C26 0.1(3)
S1 C22 C27 C26 177.23(17)
C25 C26 C27 C22 -0.8(4)
C9 C8 N1 C1 -177.42(18)
C7 C8 N1 C1 3.2(2)
C9 C8 N1 S1 -24.6(3)
C7 C8 N1 S1 156.07(13)
C6 C1 N1 C8 -2.6(2)
C2 C1 N1 C8 177.86(19)
C6 C1 N1 S1 -155.26(13)
C2 C1 N1 S1 25.2(3)
C20 C21 N2 O3 -136.2(2)
C16 C21 N2 O3 40.7(3)
C20 C21 N2 O4 42.5(3)
C16 C21 N2 O4 -140.6(2)
O1 C14 O2 C15 2.9(3)
C11 C14 O2 C15 -177.5(2)
C8 N1 S1 O6 174.59(14)
C1 N1 S1 O6 -37.00(17)
C8 N1 S1 O5 45.15(16)
C1 N1 S1 O5 -166.45(14)
C8 N1 S1 C22 -70.09(16)
C1 N1 S1 C22 78.31(16)
C27 C22 S1 O6 25.9(2)
C23 C22 S1 O6 -156.95(18)
C27 C22 S1 O5 159.54(17)
C23 C22 S1 O5 -23.3(2)
C27 C22 S1 N1 -87.59(18)
C23 C22 S1 N1 89.60(19)
